data_7200029
loop_
_publ_author_name
'Kendrick, John'
'Gourlay, Matthew D.'
'Neumann, Marcus A.'
'Leusen, Frank J. J.'

_publ_section_title
;
 Predicting spontaneous racemate resolution using recent developments in
 crystal structure prediction
;
_journal_issue 11
_journal_name_full CrystEngComm
_journal_page_first 2391
_journal_page_last 2399
_journal_paper_doi 10.1039/b909038j
_journal_volume 11
_journal_year 2009
_space_group_IT_number 19
_symmetry_cell_setting orthorhombic
_symmetry_Int_Tables_number 19
_symmetry_space_group_name_Hall 'P 2ac 2ab'
_symmetry_space_group_name_H-M 'P 21 21 21'
_cell_angle_alpha 90.000000
_cell_angle_beta 90.000000
_cell_angle_gamma 90.000000
_cell_length_a 7.104125
_cell_length_b 11.754855
_cell_length_c 14.877569
_cell_volume 1242.395
_cod_data_source_file 24HTP_enantiopure.cif
_cod_data_source_block 24HTP_E_7
_cod_original_sg_symbol_H-M 'P 2_1 2_1 2_1'
_cod_struct_determination_method theoretical
_cod_database_code 7200029

loop_
_symmetry_equiv_pos_site_id
_symmetry_equiv_pos_as_xyz
1 x,y,z
2 -x+1/2,-y,z+1/2
3 -x,y+1/2,-z+1/2
4 x+1/2,-y+1/2,-z

loop_
_atom_site_label
_atom_site_type_symbol
_atom_site_fract_x
_atom_site_fract_y
_atom_site_fract_z
C1 C 0.936223 -0.083579 0.141224
C2 C 0.791165 -0.076321 0.065147
C3 C 0.597988 -0.079817 0.112504
N4 N 0.644010 -0.017826 0.197060
C5 C 0.849690 -0.015839 0.219770
C6 C 0.881387 -0.072835 0.310786
C7 C 0.915649 0.108522 0.221307
C8 C 0.539349 -0.200900 0.140561
C9 C 0.446232 -0.020627 0.057854
C10 C 0.405293 0.095341 0.067908
H11 H 0.476546 0.145479 0.119067
C12 C 0.275113 0.149753 0.012531
H13 H 0.246366 0.240096 0.020974
C14 C 0.183357 0.088707 -0.055402
O15 O 0.059903 0.143725 -0.110405
C16 C 0.222816 -0.027257 -0.066136
H17 H 0.153097 -0.074352 -0.119491
C18 C 0.352566 -0.080369 -0.010202
H19 H 0.382330 -0.170106 -0.021515
O20 O 0.517073 0.004187 0.256299
H21 H 0.957883 -0.172360 0.161811
H22 H 1.073360 -0.049178 0.121510
H23 H 0.804886 0.004497 0.028773
H24 H 0.804438 -0.144844 0.015601
H25 H 0.816653 -0.023883 0.365293
H26 H 0.823207 -0.159260 0.311706
H27 H 1.032656 -0.078157 0.324159
H28 H 0.897842 0.149312 0.155549
H29 H 0.834848 0.156837 0.271235
H30 H 1.065369 0.111442 0.239301
H31 H 0.412207 -0.197209 0.182160
H32 H 0.511039 -0.254029 0.081706
H33 H 0.650540 -0.242325 0.179799
H34 H 0.019807 0.090112 -0.158859
